data_4323843
loop_
_publ_author_name
'Carsten O. Kienitz'
'Carsten Th\"one'
'Peter G. Jones'

_publ_contact_author
;
      Peter G. Jones
      Institut f\"ur Anorganische und Analytische Chemie
      Technische Universit\"at Braunschweig
      Postfach 3329
      38023 Braunschweig
      Germany
;
_publ_contact_author_email p.jones@tu-bs.de
_publ_contact_author_fax '049 531 391-5387'
_publ_contact_author_phone '049 531 391-5322'
_publ_section_title
;
 Coordination Chemistry of 2,2'-Dipyridyl Diselenide: X-ray Crystal
 Structures of PySeSePy, [Zn(PySeSePddy)Cl~2~],
 [(PySeSePy):Hg(C~6~F~5~)~2~], [Mo(SePy)~2~(CO)~3~], [W(SePy)~2~(CO)~3~],
 and [Fe(SePy)~2~(CO)~2~] (PySeSePy = C~5~H~4~NSeSeC~5~H~4~N; SePy =
 [C~5~H~4~N(2-Se)-N,Se])
;
_journal_name_full 'Inorganic Chemistry'
_journal_page_first 3990
_journal_page_last 3997
_journal_paper_doi 10.1021/ic951454d
_journal_volume 35
_journal_year 1996
_chemical_formula_sum 'C22 H8 F10 Hg N2 Se2'
_chemical_formula_weight 848.81
_chemical_name_systematic
;
 2,2'-Dipyridyldiselenide:Bis(pentafluorophenyl)mercury(II) 1:1
;
_space_group_IT_number 14
_symmetry_cell_setting monoclinic
_symmetry_space_group_name_Hall '-P 2yn'
_symmetry_space_group_name_H-M 'P 1 21/n 1'
_atom_sites_solution_hydrogens geom
_atom_sites_solution_primary direct
_atom_sites_solution_secondary difmap
_audit_creation_method SHELXL
_cell_angle_alpha 90.00
_cell_angle_beta 98.037(10)
_cell_angle_gamma 90.00
_cell_formula_units_Z 2
_cell_length_a 7.3725(10)
_cell_length_b 5.9974(14)
_cell_length_c 25.573(3)
_cell_measurement_reflns_used 62
_cell_measurement_temperature 173(2)
_cell_measurement_theta_max 11.5
_cell_measurement_theta_min 10
_cell_volume 1119.6(3)
_computing_cell_refinement 'SIEMENS XSCANS'
_computing_data_collection 'SIEMENS XSCANS'
_computing_data_reduction 'SIEMENS XSCANS'
_computing_molecular_graphics 'SIEMENS XP'
_computing_publication_material 'SHELXL-93 (Sheldrick, 1993)'
_computing_structure_refinement 'SHELXL-93 (Sheldrick, 1993)'
_computing_structure_solution 'SHELXS-86 (Sheldrick, 1990)'
_diffrn_ambient_temperature 173(2)
_diffrn_measurement_device 'SIEMENS P4'
_diffrn_measurement_method omega-scans
_diffrn_radiation_monochromator graphite
_diffrn_radiation_source 'fine-focus sealed tube'
_diffrn_radiation_type MoK\a
_diffrn_radiation_wavelength 0.71073
_diffrn_reflns_av_R_equivalents 0.0483
_diffrn_reflns_av_sigmaI/netI 0.0432
_diffrn_reflns_limit_h_max 3
_diffrn_reflns_limit_h_min -9
_diffrn_reflns_limit_k_max 7
_diffrn_reflns_limit_k_min 0
_diffrn_reflns_limit_l_max 33
_diffrn_reflns_limit_l_min -33
_diffrn_reflns_number 3606
_diffrn_reflns_theta_max 27.50
_diffrn_reflns_theta_min 3.01
_diffrn_standards_decay_% 0
_diffrn_standards_interval_count 297
_diffrn_standards_number 3
_exptl_absorpt_coefficient_mu 10.223
_exptl_absorpt_correction_T_max .916
_exptl_absorpt_correction_T_min .279
_exptl_absorpt_correction_type Psi-Scans
_exptl_crystal_colour red
_exptl_crystal_density_diffrn 2.518
_exptl_crystal_description plate
_exptl_crystal_F_000 784
_exptl_crystal_size_max 0.52
_exptl_crystal_size_mid 0.48
_exptl_crystal_size_min 0.20
_refine_diff_density_max 3.526
_refine_diff_density_min -2.850
_refine_diff_density_rms 0.265
_refine_ls_extinction_coef 0.0076(5)
_refine_ls_extinction_expression Fc^*^=kFc[1+0.001xFc^2^\l^3^/sin(2\q)]^-1/4^
_refine_ls_extinction_method SHELXL
_refine_ls_goodness_of_fit_all 0.992
_refine_ls_goodness_of_fit_obs 1.034
_refine_ls_hydrogen_treatment riding
_refine_ls_matrix_type full
_refine_ls_number_parameters 170
_refine_ls_number_reflns 2578
_refine_ls_number_restraints 126
_refine_ls_restrained_S_all 0.984
_refine_ls_restrained_S_obs 1.006
_refine_ls_R_factor_all 0.0393
_refine_ls_R_factor_obs 0.0344
_refine_ls_shift/esd_max 0.001
_refine_ls_shift/esd_mean 0.000
_refine_ls_structure_factor_coef Fsqd
_refine_ls_weighting_details 'w=1/[\s^2^(Fo^2^)+(0.0541P)^2^+0.0000P] where P=(Fo^2^+2Fc^2^)/3'
_refine_ls_weighting_scheme calc
_refine_ls_wR_factor_all 0.0812
_refine_ls_wR_factor_obs 0.0781
_reflns_number_observed 2289
_reflns_number_total 2580
_reflns_observed_criterion >2sigma(I)
_cod_data_source_file ic951454d_4.cif
_cod_data_source_block tongue
_cod_depositor_comments
;
The following automatic conversions were performed:

'_refine_ls_weighting_scheme' value 'calc
w=1/[\s^2^(Fo^2^)+(0.0541P)^2^+0.0000P] where P=(Fo^2^+2Fc^2^)/3' was
changed to 'calc'. New tag '_refine_ls_weighting_details' was
created. The value of the new tag was set to
'w=1/[\s^2^(Fo^2^)+(0.0541P)^2^+0.0000P] where P=(Fo^2^+2Fc^2^)/3'.

Automatic conversion script
Id: cif_fix_values 3143 2015-03-26 13:38:13Z robertas 
;
_cod_database_code 4323843

loop_
_symmetry_equiv_pos_as_xyz
'x, y, z'
'-x+1/2, y+1/2, -z+1/2'
'-x, -y, -z'
'x-1/2, -y-1/2, z-1/2'

loop_
_atom_site_aniso_label
_atom_site_aniso_U_11
_atom_site_aniso_U_22
_atom_site_aniso_U_33
_atom_site_aniso_U_23
_atom_site_aniso_U_13
_atom_site_aniso_U_12
Hg 0.0317(2) 0.0282(2) 0.01462(14) -0.00493(10) 0.00480(9) -0.00516(9)
Se 0.0308(2) 0.0233(3) 0.0175(2) 0.0011(2) 0.0056(2) 0.0027(2)
N1 0.029(2) 0.023(2) 0.021(2) 0.001(2) 0.0083(15) 0.0012(14)
C11 0.022(2) 0.023(2) 0.017(2) -0.001(2) 0.0061(15) -0.002(2)
C12 0.032(2) 0.020(2) 0.023(2) -0.002(2) 0.007(2) 0.001(2)
C13 0.038(2) 0.023(2) 0.029(2) -0.009(2) 0.015(2) -0.006(2)
C14 0.035(2) 0.033(3) 0.019(2) 0.000(2) 0.008(2) -0.006(2)
C15 0.032(2) 0.022(2) 0.025(2) 0.002(2) 0.008(2) 0.000(2)
F1 0.041(2) 0.030(2) 0.040(2) 0.0121(14) -0.0047(13) 0.0033(12)
F2 0.042(2) 0.0247(15) 0.061(2) -0.017(2) 0.020(2) 0.0000(13)
F3 0.061(2) 0.060(2) 0.0219(15) -0.018(2) 0.0153(14) -0.014(2)
F4 0.050(2) 0.048(2) 0.024(2) 0.0159(15) -0.0005(13) -0.0023(15)
F5 0.040(2) 0.0228(15) 0.039(2) -0.0007(13) 0.0118(13) 0.0046(11)
C21 0.027(2) 0.027(2) 0.016(2) -0.008(2) 0.005(2) -0.006(2)
C22 0.025(2) 0.022(2) 0.022(2) 0.003(2) 0.001(2) -0.002(2)
C23 0.025(2) 0.022(2) 0.033(2) -0.014(2) 0.008(2) -0.004(2)
C24 0.032(2) 0.035(3) 0.017(2) -0.010(2) 0.007(2) -0.009(2)
C25 0.030(2) 0.029(2) 0.019(2) 0.006(2) 0.002(2) -0.005(2)
C26 0.027(2) 0.016(2) 0.024(2) -0.006(2) 0.006(2) -0.0013(15)

loop_
_atom_site_label
_atom_site_type_symbol
_atom_site_fract_x
_atom_site_fract_y
_atom_site_fract_z
_atom_site_U_iso_or_equiv
_atom_site_thermal_displace_type
_atom_site_occupancy
_atom_site_calc_flag
_atom_site_refinement_flags
_atom_site_disorder_group
Hg Hg 0.5000 0.5000 0.5000 0.02468(11) Uani 1 d S .
Se Se 0.05206(6) 0.31519(8) 0.49830(2) 0.02363(13) Uani 1 d . .
N1 N -0.0459(5) 0.4979(6) 0.3976(2) 0.0239(8) Uani 1 d U .
C11 C 0.0176(5) 0.3137(8) 0.4226(2) 0.0206(8) Uani 1 d U .
C12 C 0.0661(6) 0.1205(8) 0.3970(2) 0.0247(9) Uani 1 d U .
H12 H 0.1108(6) -0.0079(8) 0.4164(2) 0.030 Uiso 1 calc R .
C13 C 0.0463(6) 0.1241(8) 0.3428(2) 0.0289(10) Uani 1 d U .
H13 H 0.0792(6) -0.0026(8) 0.3239(2) 0.035 Uiso 1 calc R .
C14 C -0.0222(6) 0.3145(9) 0.3157(2) 0.0284(10) Uani 1 d U .
H14 H -0.0375(6) 0.3199(9) 0.2782(2) 0.034 Uiso 1 calc R .
C15 C -0.0674(7) 0.4949(7) 0.3447(2) 0.0260(9) Uani 1 d U .
H15 H -0.1162(7) 0.6238(7) 0.3262(2) 0.031 Uiso 1 calc R .
F1 F 0.3705(4) 0.9534(5) 0.55187(13) 0.0379(7) Uani 1 d U .
F2 F 0.3584(4) 1.0673(5) 0.65386(15) 0.0413(8) Uani 1 d U .
F3 F 0.4891(5) 0.7860(6) 0.73215(12) 0.0470(9) Uani 1 d U .
F4 F 0.6384(4) 0.3888(6) 0.71000(11) 0.0412(8) Uani 1 d U .
F5 F 0.6490(4) 0.2719(5) 0.60886(12) 0.0335(7) Uani 1 d U .
C21 C 0.5058(6) 0.6059(8) 0.5771(2) 0.0230(9) Uani 1 d U .
C22 C 0.4367(6) 0.8095(8) 0.5903(2) 0.0235(9) Uani 1 d U .
C23 C 0.4302(6) 0.8711(8) 0.6416(2) 0.0262(9) Uani 1 d U .
C24 C 0.4968(6) 0.7273(9) 0.6821(2) 0.0277(10) Uani 1 d U .
C25 C 0.5715(6) 0.5274(8) 0.6707(2) 0.0262(9) Uani 1 d U .
C26 C 0.5749(6) 0.4705(7) 0.6188(2) 0.0222(9) Uani 1 d U .

loop_
_atom_type_symbol
_atom_type_description
_atom_type_scat_dispersion_real
_atom_type_scat_dispersion_imag
_atom_type_scat_source
C C 0.0033 0.0016 'International Tables Vol C Tables 4.2.6.8 and 6.1.1.4'
H H 0.0000 0.0000 'International Tables Vol C Tables 4.2.6.8 and 6.1.1.4'
N N 0.0061 0.0033 'International Tables Vol C Tables 4.2.6.8 and 6.1.1.4'
F F 0.0171 0.0103 'International Tables Vol C Tables 4.2.6.8 and 6.1.1.4'
Se Se -0.0929 2.2259 'International Tables Vol C Tables 4.2.6.8 and 6.1.1.4'
Hg Hg -2.3894 9.2266 'International Tables Vol C Tables 4.2.6.8 and 6.1.1.4'

loop_
_geom_angle_atom_site_label_1
_geom_angle_atom_site_label_2
_geom_angle_atom_site_label_3
_geom_angle
_geom_angle_site_symmetry_1
_geom_angle_site_symmetry_3
_geom_angle_publ_flag
C21 Hg C21 180.000(2) 3_666 . y
C21 Hg Se 90.17(12) 3_666 3_666 y
C21 Hg Se 89.83(12) . 3_666 ?
C21 Hg Se 89.83(12) 3_666 . y
C21 Hg Se 90.17(12) . . y
Se Hg Se 180.0 3_666 . y
C11 Se Se 92.52(14) . 3_566 y
C11 Se Hg 90.32(12) . . y
Se Se Hg 90.77(3) 3_566 . y
C11 N1 C15 117.3(4) . . y
N1 C11 C12 123.9(4) . . y
N1 C11 Se 118.1(3) . . y
C12 C11 Se 118.0(3) . . y
C13 C12 C11 117.4(4) . . y
C12 C13 C14 119.6(4) . . y
C15 C14 C13 118.3(4) . . y
N1 C15 C14 123.4(4) . . y
C26 C21 C22 116.1(4) . . y
C26 C21 Hg 120.8(3) . . y
C22 C21 Hg 123.1(3) . . y
F1 C22 C23 117.9(4) . . y
F1 C22 C21 119.7(4) . . y
C23 C22 C21 122.4(4) . . y
F2 C23 C22 121.7(5) . . y
F2 C23 C24 118.8(4) . . y
C22 C23 C24 119.5(4) . . y
F3 C24 C25 120.5(5) . . y
F3 C24 C23 119.6(4) . . y
C25 C24 C23 119.9(4) . . y
F4 C25 C24 119.9(4) . . y
F4 C25 C26 121.0(4) . . y
C24 C25 C26 119.1(4) . . y
F5 C26 C25 117.6(4) . . y
F5 C26 C21 119.3(4) . . y
C25 C26 C21 123.1(4) . . y

loop_
_geom_bond_atom_site_label_1
_geom_bond_atom_site_label_2
_geom_bond_distance
_geom_bond_site_symmetry_2
_geom_bond_publ_flag
Hg C21 2.066(4) 3_666 ?
Hg C21 2.066(4) . y
Hg Se 3.4780(6) 3_666 ?
Hg Se 3.4780(6) . y
Se C11 1.917(4) . y
Se Se 2.3515(11) 3_566 y
N1 C11 1.329(6) . y
N1 C15 1.339(6) . y
C11 C12 1.401(6) . y
C12 C13 1.374(6) . y
C13 C14 1.393(7) . y
C14 C15 1.379(7) . y
F1 C22 1.347(5) . y
F2 C23 1.345(5) . y
F3 C24 1.336(5) . y
F4 C25 1.344(6) . y
F5 C26 1.349(5) . y
C21 C26 1.380(7) . y
C21 C22 1.383(6) . y
C22 C23 1.371(6) . y
C23 C24 1.383(7) . y
C24 C25 1.368(7) . y
C25 C26 1.375(7) . y

loop_
_geom_torsion_atom_site_label_1
_geom_torsion_atom_site_label_2
_geom_torsion_atom_site_label_3
_geom_torsion_atom_site_label_4
_geom_torsion
_geom_torsion_site_symmetry_1
_geom_torsion_site_symmetry_2
_geom_torsion_site_symmetry_3
_geom_torsion_site_symmetry_4
_geom_torsion_publ_flag
C21 Hg Se C11 -18.7(2) 3_666 . . . y
C21 Hg Se C11 161.3(2) . . . . y
Se Hg Se C11 -89.2(620) 3_666 . . . y
C21 Hg Se Se -111.22(14) 3_666 . . 3_566 y
C21 Hg Se Se 68.78(14) . . . 3_566 y
Se Hg Se Se 178.3(1000) 3_666 . . 3_566 y
C15 N1 C11 C12 1.2(6) . . . . y
C15 N1 C11 Se 179.3(3) . . . . y
Se Se C11 N1 0.2(3) 3_566 . . . y
Hg Se C11 N1 -90.6(3) . . . . y
Se Se C11 C12 178.4(3) 3_566 . . . y
Hg Se C11 C12 87.6(3) . . . . y
N1 C11 C12 C13 0.1(7) . . . . y
Se C11 C12 C13 -178.0(3) . . . . y
C11 C12 C13 C14 -0.9(7) . . . . y
C12 C13 C14 C15 0.3(7) . . . . y
C11 N1 C15 C14 -1.9(7) . . . . y
C13 C14 C15 N1 1.1(7) . . . . y
C21 Hg C21 C26 135.9(1000) 3_666 . . . y
Se Hg C21 C26 -85.5(3) 3_666 . . . y
Se Hg C21 C26 94.5(3) . . . . y
C21 Hg C21 C22 -41.8(1000) 3_666 . . . y
Se Hg C21 C22 96.8(3) 3_666 . . . y
Se Hg C21 C22 -83.2(3) . . . . y
C26 C21 C22 F1 178.5(4) . . . . y
Hg C21 C22 F1 -3.6(6) . . . . y
C26 C21 C22 C23 -2.4(6) . . . . y
Hg C21 C22 C23 175.4(3) . . . . y
F1 C22 C23 F2 0.8(6) . . . . y
C21 C22 C23 F2 -178.3(4) . . . . y
F1 C22 C23 C24 179.9(4) . . . . y
C21 C22 C23 C24 0.9(7) . . . . y
F2 C23 C24 F3 -0.2(6) . . . . y
C22 C23 C24 F3 -179.4(4) . . . . y
F2 C23 C24 C25 -179.6(4) . . . . y
C22 C23 C24 C25 1.2(7) . . . . y
F3 C24 C25 F4 -0.3(7) . . . . y
C23 C24 C25 F4 179.1(4) . . . . y
F3 C24 C25 C26 179.0(4) . . . . y
C23 C24 C25 C26 -1.6(7) . . . . y
F4 C25 C26 F5 -0.5(6) . . . . y
C24 C25 C26 F5 -179.8(4) . . . . y
F4 C25 C26 C21 179.2(4) . . . . y
C24 C25 C26 C21 -0.1(7) . . . . y
C22 C21 C26 F5 -178.3(4) . . . . y
Hg C21 C26 F5 3.8(6) . . . . y
C22 C21 C26 C25 2.0(7) . . . . y
Hg C21 C26 C25 -175.8(3) . . . . y
